data_1100831
loop_
_publ_author_name
'Schuster, Oliver'
'Schmidbaur, Hubert'

_publ_section_title
;
 Preparative Routes to the First Tri- and Tetra(alkynyl)gold(III)
 Compounds:&#x2009; (L)Au(C&#x22EE;CR) <sub>3</sub> and [ER <sub>4</sub> ]
 <sup>+</sup> [Au(C&#x22EE;CR) <sub>4</sub> ] <sup>-</sup>
;
_journal_issue 10
_journal_name_full Organometallics
_journal_page_first 2289
_journal_page_last 2296
_journal_paper_doi 10.1021/om050038q
_journal_volume 24
_journal_year 2005
_chemical_formula_sum 'C32 H46 Au N'
_chemical_formula_weight 641.66
_space_group_IT_number 61
_symmetry_cell_setting orthorhombic
_symmetry_space_group_name_Hall '-P 2ac 2ab'
_symmetry_space_group_name_H-M 'P b c a'
_atom_sites_solution_hydrogens geom
_atom_sites_solution_primary direct
_atom_sites_solution_secondary difmap
_cell_angle_alpha 90.00
_cell_angle_beta 90.00
_cell_angle_gamma 90.00
_cell_formula_units_Z 8
_cell_length_a 17.27720(10)
_cell_length_b 18.3213(2)
_cell_length_c 18.6586(2)
_cell_measurement_reflns_used 124873
_cell_measurement_temperature 143(2)
_cell_measurement_theta_max ?
_cell_measurement_theta_min ?
_cell_volume 5906.21(10)
_diffrn_ambient_temperature 143(2)
_diffrn_detector_area_resol_mean ?
_diffrn_measurement_device_type 'NONIUS DIP 2020'
_diffrn_measurement_method phi-rotation
_diffrn_radiation_monochromator graphite
_diffrn_radiation_source 'fine-focus sealed tube'
_diffrn_radiation_type MoK\a
_diffrn_radiation_wavelength 0.71073
_diffrn_reflns_av_R_equivalents 0.072
_diffrn_reflns_av_sigmaI/netI 0.0223
_diffrn_reflns_limit_h_max 20
_diffrn_reflns_limit_h_min -20
_diffrn_reflns_limit_k_max 22
_diffrn_reflns_limit_k_min -22
_diffrn_reflns_limit_l_max 22
_diffrn_reflns_limit_l_min -22
_diffrn_reflns_number 124873
_diffrn_reflns_theta_max 25.40
_diffrn_reflns_theta_min 2.36
_diffrn_standards_decay_% ?
_diffrn_standards_interval_count ?
_diffrn_standards_interval_time ?
_diffrn_standards_number ?
_exptl_absorpt_coefficient_mu 5.000
_exptl_absorpt_correction_T_max 0.743
_exptl_absorpt_correction_T_min 0.305
_exptl_absorpt_correction_type refdelf
_exptl_absorpt_process_details
;
Platon Delabs
(See: Walker, N. & Stuart, D. (1983) Acta Cryst. A39, 158-166)
;
_exptl_crystal_colour colorless
_exptl_crystal_density_diffrn 1.443
_exptl_crystal_density_meas ?
_exptl_crystal_density_method 'not measured'
_exptl_crystal_description plate
_exptl_crystal_F_000 2592
_exptl_crystal_size_max 1.00
_exptl_crystal_size_mid 1.00
_exptl_crystal_size_min 0.20
_refine_ls_extinction_coef ?
_refine_ls_extinction_method none
_refine_ls_goodness_of_fit_ref 1.081
_refine_ls_hydrogen_treatment riding
_refine_ls_matrix_type full
_refine_ls_number_parameters 311
_refine_ls_number_reflns 5427
_refine_ls_number_restraints 0
_refine_ls_restrained_S_all 1.081
_refine_ls_R_factor_all 0.0426
_refine_ls_R_factor_gt 0.0400
_refine_ls_shift/su_max 0.070
_refine_ls_shift/su_mean 0.011
_refine_ls_structure_factor_coef Fsqd
_refine_ls_weighting_details 'calc w=1/[\s^2^(Fo^2^)+(0.0895P)^2^+6.5974P] where P=(Fo^2^+2Fc^2^)/3'
_refine_ls_weighting_scheme calc
_refine_ls_wR_factor_gt 0.1229
_refine_ls_wR_factor_ref 0.1260
_reflns_number_gt 5040
_reflns_number_total 5427
_reflns_threshold_expression >2sigma(I)
_cod_original_sg_symbol_H-M Pbca
_cod_database_code 1100831

loop_
_symmetry_equiv_pos_as_xyz
'x, y, z'
'-x+1/2, -y, z+1/2'
'-x, y+1/2, -z+1/2'
'x+1/2, -y+1/2, -z'
'-x, -y, -z'
'x-1/2, y, -z-1/2'
'x, -y-1/2, z-1/2'
'-x-1/2, y-1/2, z'

loop_
_atom_site_label
_atom_site_type_symbol
_atom_site_fract_x
_atom_site_fract_y
_atom_site_fract_z
_atom_site_U_iso_or_equiv
_atom_site_adp_type
_atom_site_occupancy
_atom_site_symmetry_multiplicity
_atom_site_calc_flag
_atom_site_refinement_flags
_atom_site_disorder_assembly
_atom_site_disorder_group
C132 C 0.5433(2) -0.0971(2) 0.0939(2) 0.0294(9) Uani 1 1 d . . .
H32A H 0.5816 -0.0999 0.0545 0.035 Uiso 1 1 calc R . .
H32B H 0.5440 -0.1441 0.1200 0.035 Uiso 1 1 calc R . .
C141 C 0.6599(2) 0.0263(2) 0.2232(2) 0.0261(8) Uani 1 1 d . . .
H44A H 0.6531 0.0689 0.1912 0.031 Uiso 1 1 calc R . .
H44B H 0.7146 0.0258 0.2390 0.031 Uiso 1 1 calc R . .
C122 C 0.7225(2) -0.1248(2) 0.2653(2) 0.0304(8) Uani 1 1 d . . .
H12A H 0.7396 -0.0803 0.2909 0.036 Uiso 1 1 calc R . .
H12B H 0.7626 -0.1377 0.2296 0.036 Uiso 1 1 calc R . .
C21 C 0.8346(3) 0.1522(2) 0.4282(2) 0.0367(9) Uani 1 1 d . . .
C11 C 0.8836(2) 0.0172(3) 0.2671(2) 0.0364(9) Uani 1 1 d . . .
C142 C 0.6085(2) 0.0370(2) 0.2894(2) 0.0322(9) Uani 1 1 d . . .
H42A H 0.5533 0.0350 0.2753 0.039 Uiso 1 1 calc R . .
H42B H 0.6183 -0.0024 0.3245 0.039 Uiso 1 1 calc R . .
C112 C 0.7089(2) 0.0068(2) 0.0647(2) 0.0298(8) Uani 1 1 d . . .
H11A H 0.6646 -0.0019 0.0322 0.036 Uiso 1 1 calc R . .
H11B H 0.7035 0.0563 0.0854 0.036 Uiso 1 1 calc R . .
C24 C 0.8645(2) 0.2753(3) 0.5739(3) 0.0376(10) Uani 1 1 d . . .
H24 H 0.9149 0.2753 0.5536 0.045 Uiso 1 1 calc R . .
C12 C 0.9056(2) -0.0294(3) 0.2261(2) 0.0365(9) Uani 1 1 d . . .
C124 C 0.7903(3) -0.2092(3) 0.3516(2) 0.0410(11) Uani 1 1 d . . .
H12C H 0.8221 -0.2336 0.3153 0.062 Uiso 1 1 calc R . .
H12D H 0.7813 -0.2426 0.3917 0.062 Uiso 1 1 calc R . .
H12E H 0.8172 -0.1656 0.3689 0.062 Uiso 1 1 calc R . .
C13 C 0.9390(3) -0.0889(3) 0.1849(3) 0.0398(12) Uani 1 1 d . . .
C28 C 0.7314(3) 0.2379(3) 0.5713(3) 0.0395(10) Uani 1 1 d . . .
H28 H 0.6900 0.2121 0.5494 0.047 Uiso 1 1 calc R . .
C133 C 0.4629(3) -0.0841(2) 0.0628(2) 0.0322(9) Uani 1 1 d . . .
H33A H 0.4243 -0.0838 0.1020 0.039 Uiso 1 1 calc R . .
H33B H 0.4615 -0.0357 0.0391 0.039 Uiso 1 1 calc R . .
C23 C 0.8055(3) 0.2351(2) 0.5411(2) 0.0341(9) Uani 1 1 d . . .
C114 C 0.7862(3) 0.0545(3) -0.0397(3) 0.0461(11) Uani 1 1 d . . .
H11C H 0.7460 0.0413 -0.0744 0.069 Uiso 1 1 calc R . .
H11D H 0.8371 0.0522 -0.0629 0.069 Uiso 1 1 calc R . .
H11E H 0.7770 0.1042 -0.0223 0.069 Uiso 1 1 calc R . .
C113 C 0.7841(3) 0.0015(3) 0.0231(2) 0.0389(10) Uani 1 1 d . . .
H11F H 0.7905 -0.0489 0.0050 0.047 Uiso 1 1 calc R . .
H11G H 0.8280 0.0121 0.0557 0.047 Uiso 1 1 calc R . .
C22 C 0.8211(3) 0.1902(2) 0.4791(2) 0.0342(9) Uani 1 1 d . . .
C123 C 0.7131(2) -0.1872(2) 0.3187(2) 0.0305(8) Uani 1 1 d . . .
H12F H 0.6772 -0.1721 0.3573 0.037 Uiso 1 1 calc R . .
H12G H 0.6901 -0.2299 0.2940 0.037 Uiso 1 1 calc R . .
C18 C 0.9646(3) -0.0785(3) 0.1147(3) 0.0543(15) Uani 1 1 d . . .
H18 H 0.9570 -0.0328 0.0917 0.065 Uiso 1 1 calc R . .
C134 C 0.4418(3) -0.1425(3) 0.0090(3) 0.0424(11) Uani 1 1 d . . .
H34A H 0.4782 -0.1409 -0.0313 0.064 Uiso 1 1 calc R . .
H34B H 0.3891 -0.1339 -0.0086 0.064 Uiso 1 1 calc R . .
H34C H 0.4443 -0.1905 0.0320 0.064 Uiso 1 1 calc R . .
C143 C 0.6263(3) 0.1106(3) 0.3232(3) 0.0421(10) Uani 1 1 d . . .
H43A H 0.6145 0.1498 0.2883 0.051 Uiso 1 1 calc R . .
H43B H 0.6821 0.1132 0.3347 0.051 Uiso 1 1 calc R . .
C144 C 0.5795(3) 0.1231(3) 0.3912(3) 0.0530(13) Uani 1 1 d . . .
H44C H 0.5241 0.1210 0.3799 0.080 Uiso 1 1 calc R . .
H44D H 0.5921 0.1711 0.4111 0.080 Uiso 1 1 calc R . .
H44E H 0.5921 0.0851 0.4263 0.080 Uiso 1 1 calc R . .
C14 C 0.9497(3) -0.1563(3) 0.2174(3) 0.0521(13) Uani 1 1 d . . .
H14 H 0.9317 -0.1642 0.2649 0.062 Uiso 1 1 calc R . .
C26 C 0.7771(3) 0.3154(3) 0.6655(3) 0.0430(11) Uani 1 1 d . . .
H26 H 0.7677 0.3415 0.7087 0.052 Uiso 1 1 calc R . .
C25 C 0.8501(3) 0.3153(3) 0.6359(3) 0.0438(11) Uani 1 1 d . . .
H25 H 0.8906 0.3424 0.6577 0.053 Uiso 1 1 calc R . .
C27 C 0.7182(3) 0.2784(3) 0.6331(3) 0.0484(12) Uani 1 1 d . . .
H27 H 0.6676 0.2803 0.6530 0.058 Uiso 1 1 calc R . .
C15 C 0.9872(3) -0.2129(4) 0.1801(4) 0.0643(16) Uani 1 1 d . . .
H15 H 0.9949 -0.2588 0.2025 0.077 Uiso 1 1 calc R . .
C17 C 1.0011(3) -0.1346(4) 0.0786(3) 0.0682(18) Uani 1 1 d . . .
H17 H 1.0186 -0.1270 0.0309 0.082 Uiso 1 1 calc R . .
C16 C 1.0126(3) -0.2015(4) 0.1109(4) 0.0686(19) Uani 1 1 d . . .
H16 H 1.0380 -0.2396 0.0856 0.082 Uiso 1 1 calc R . .
Au1 Au 0.857107(10) 0.086225(9) 0.345702(9) 0.03317(12) Uani 1 1 d . . .
N1 N 0.64500(15) -0.04252(19) 0.18002(18) 0.0236(7) Uani 1 1 d . . .
C121 C 0.6462(2) -0.1100(3) 0.2273(2) 0.0279(8) Uani 1 1 d . . .
H12H H 0.6332 -0.1529 0.1975 0.033 Uiso 1 1 calc R . .
H12I H 0.6051 -0.1049 0.2640 0.033 Uiso 1 1 calc R . .
C131 C 0.5654(2) -0.0354(2) 0.1450(2) 0.0266(8) Uani 1 1 d . . .
H31A H 0.5259 -0.0327 0.1833 0.032 Uiso 1 1 calc R . .
H31B H 0.5637 0.0112 0.1182 0.032 Uiso 1 1 calc R . .
C111 C 0.7087(2) -0.0497(2) 0.1243(2) 0.0266(8) Uani 1 1 d . . .
H11H H 0.7592 -0.0472 0.1493 0.032 Uiso 1 1 calc R . .
H11I H 0.7047 -0.0987 0.1022 0.032 Uiso 1 1 calc R . .

loop_
_atom_site_aniso_label
_atom_site_aniso_U_11
_atom_site_aniso_U_22
_atom_site_aniso_U_33
_atom_site_aniso_U_23
_atom_site_aniso_U_13
_atom_site_aniso_U_12
C132 0.029(2) 0.025(2) 0.035(2) -0.0074(16) -0.0034(17) 0.0042(15)
C141 0.0269(17) 0.0207(19) 0.0308(19) -0.0014(15) 0.0021(16) -0.0026(14)
C122 0.0274(18) 0.028(2) 0.036(2) 0.0036(16) -0.0010(17) -0.0028(15)
C21 0.038(2) 0.034(2) 0.038(2) 0.0071(19) -0.0023(19) 0.0021(18)
C11 0.0259(19) 0.044(3) 0.039(2) -0.002(2) -0.0072(18) -0.0010(17)
C142 0.033(2) 0.035(2) 0.0288(19) -0.0032(16) 0.0035(16) -0.0033(17)
C112 0.032(2) 0.028(2) 0.0285(19) 0.0027(15) 0.0018(16) 0.0024(16)
C24 0.039(2) 0.033(2) 0.041(2) 0.004(2) 0.0083(18) 0.0032(17)
C12 0.0256(18) 0.046(3) 0.038(2) -0.010(2) -0.0035(17) 0.0000(18)
C124 0.033(2) 0.043(3) 0.047(3) 0.0143(19) -0.0020(19) 0.003(2)
C13 0.020(2) 0.051(3) 0.048(3) -0.015(2) -0.005(2) -0.0033(16)
C28 0.038(2) 0.035(2) 0.046(2) 0.0041(19) -0.003(2) 0.0027(18)
C133 0.030(2) 0.032(2) 0.035(2) -0.0044(16) -0.0040(19) 0.0005(15)
C23 0.042(2) 0.027(2) 0.034(2) 0.0067(16) 0.0002(18) 0.0057(17)
C114 0.057(3) 0.038(3) 0.044(2) 0.007(2) 0.015(2) 0.000(2)
C113 0.037(2) 0.039(2) 0.040(2) 0.0091(19) 0.0098(19) 0.0029(18)
C22 0.041(2) 0.030(2) 0.031(2) 0.0060(17) -0.0017(18) 0.0058(17)
C123 0.0304(19) 0.029(2) 0.032(2) 0.0026(16) 0.0025(17) -0.0031(16)
C18 0.040(3) 0.079(4) 0.045(3) -0.016(3) -0.008(2) 0.010(2)
C134 0.035(2) 0.045(3) 0.047(3) -0.009(2) -0.011(2) 0.0034(19)
C143 0.049(2) 0.032(3) 0.046(3) -0.013(2) 0.007(2) -0.007(2)
C144 0.053(3) 0.059(4) 0.047(3) -0.021(2) 0.008(2) 0.001(2)
C14 0.034(2) 0.050(3) 0.072(3) -0.010(3) 0.008(2) -0.012(2)
C26 0.053(3) 0.035(3) 0.041(2) -0.0009(19) 0.004(2) 0.013(2)
C25 0.047(3) 0.037(3) 0.048(3) -0.002(2) -0.003(2) 0.0021(19)
C27 0.044(3) 0.047(3) 0.055(3) 0.003(2) 0.013(2) 0.014(2)
C15 0.040(3) 0.053(3) 0.101(5) -0.028(3) 0.000(3) -0.008(2)
C17 0.045(3) 0.108(6) 0.051(3) -0.034(3) -0.009(3) 0.015(3)
C16 0.038(3) 0.087(5) 0.081(4) -0.051(4) -0.006(3) 0.004(3)
Au1 0.03299(16) 0.03280(17) 0.03373(16) 0.00065(6) -0.00257(6) 0.00486(6)
N1 0.0210(16) 0.0224(17) 0.0276(17) 0.0011(14) 0.0034(12) -0.0009(11)
C121 0.0244(19) 0.027(2) 0.032(2) 0.0026(18) -0.0028(15) -0.0058(14)
C131 0.0191(18) 0.029(2) 0.0314(19) -0.0037(15) -0.0014(15) 0.0015(15)
C111 0.0224(18) 0.025(2) 0.032(2) 0.0002(16) 0.0035(16) 0.0042(14)

loop_
_atom_type_symbol
_atom_type_description
_atom_type_scat_dispersion_real
_atom_type_scat_dispersion_imag
_atom_type_scat_source
C C 0.0033 0.0016 'International Tables Vol C Tables 4.2.6.8 and 6.1.1.4'
N N 0.0061 0.0033 'International Tables Vol C Tables 4.2.6.8 and 6.1.1.4'
Au Au -2.0133 8.8022 'International Tables Vol C Tables 4.2.6.8 and 6.1.1.4'
H H 0.0000 0.0000 'International Tables Vol C Tables 4.2.6.8 and 6.1.1.4'
